data_7027310
loop_
_publ_author_name
'Goodwin, Nicholas J.'
'Henderson, William'
'Nicholson, Brian K.'
'Fawcett, John'
'Russell, David R.'

_publ_section_title
;
 (Ferrocenylmethyl)phosphine, an air-stable primary phosphine
;
_journal_issue 11
_journal_name_full 'Journal of the Chemical Society, Dalton Transactions'
_journal_page_first 1785
_journal_paper_doi 10.1039/a901036j
_journal_year 1999
_chemical_formula_moiety C20H13O9PFeRu3
_chemical_formula_structural Ru3(H)2(CO)9PCH2(cp)Fe(cp)
_chemical_formula_sum 'C20 H13 Fe O9 P Ru3'
_chemical_formula_weight 787.33
_chemical_name_systematic
; 
 ? 
;
_space_group_IT_number 2
_symmetry_cell_setting triclinic
_symmetry_space_group_name_Hall '-P 1'
_symmetry_space_group_name_H-M 'P -1'
_atom_sites_solution_hydrogens 'hydride H atoms from difmap others calc.'
_atom_sites_solution_primary direct
_atom_sites_solution_secondary difmap
_audit_creation_method SHELXL
_cell_angle_alpha 83.96(1)
_cell_angle_beta 88.72(1)
_cell_angle_gamma 80.79(1)
_cell_formula_units_Z 4
_cell_length_a 9.961(1)
_cell_length_b 15.506(3)
_cell_length_c 16.496(2)
_cell_measurement_reflns_used 38
_cell_measurement_temperature 200(2)
_cell_measurement_theta_max 12.5
_cell_measurement_theta_min 4.8
_cell_volume 2501.0(6)
_computing_cell_refinement 'XSCANS (Fait, 1991)'
_computing_data_collection 'XSCANS (Fait, 1991)'
_computing_data_reduction 'XSCANS (Fait, 1991)'
_computing_molecular_graphics 'SHELXTL/PC (Sheldrick, 1990)'
_computing_publication_material 'CIFTAB (Sheldrick, 1996)'
_computing_structure_refinement 'SHELXL-96 (Sheldrick, 1996)'
_computing_structure_solution 'SHELXS-96 (Sheldrick, 1990)'
_diffrn_ambient_temperature 200(2)
_diffrn_measurement_device 'Siemens P4 Diffractometer'
_diffrn_measurement_method omega
_diffrn_radiation_monochromator graphite
_diffrn_radiation_source 'fine-focus sealed tube'
_diffrn_radiation_type MoK\a
_diffrn_radiation_wavelength 0.71073
_diffrn_reflns_av_R_equivalents 0.0072
_diffrn_reflns_av_sigmaI/netI 0.0159
_diffrn_reflns_limit_h_max 11
_diffrn_reflns_limit_h_min -11
_diffrn_reflns_limit_k_max 18
_diffrn_reflns_limit_k_min -18
_diffrn_reflns_limit_l_max 19
_diffrn_reflns_limit_l_min -19
_diffrn_reflns_number 9576
_diffrn_reflns_theta_max 25.00
_diffrn_reflns_theta_min 2.52
_diffrn_standards_decay_% <1%
_diffrn_standards_interval_count 97
_diffrn_standards_number 3
_exptl_absorpt_coefficient_mu 2.455
_exptl_absorpt_correction_T_max 0.728
_exptl_absorpt_correction_T_min 0.842
_exptl_absorpt_correction_type 'semi-empirical based on psi scan data'
_exptl_crystal_colour Orange
_exptl_crystal_density_diffrn 2.091
_exptl_crystal_description Block
_exptl_crystal_F_000 1512
_exptl_crystal_size_max 0.70
_exptl_crystal_size_mid 0.62
_exptl_crystal_size_min 0.56
_refine_diff_density_max 0.480
_refine_diff_density_min -0.375
_refine_diff_density_rms 0.073
_refine_ls_extinction_method none
_refine_ls_goodness_of_fit_all 1.079
_refine_ls_goodness_of_fit_obs 1.106
_refine_ls_hydrogen_treatment 'riding model'
_refine_ls_matrix_type full
_refine_ls_number_parameters 617
_refine_ls_number_reflns 8809
_refine_ls_number_restraints 0
_refine_ls_restrained_S_all 1.079
_refine_ls_restrained_S_obs 1.106
_refine_ls_R_factor_all 0.0263
_refine_ls_R_factor_obs 0.0220
_refine_ls_shift/esd_max 0.006
_refine_ls_shift/esd_mean 0.000
_refine_ls_structure_factor_coef Fsqd
_refine_ls_weighting_details 'w=1/[\s^2^(Fo^2^)+(0.0195P)^2^+3.5167P] where P=(Fo^2^+2Fc^2^)/3'
_refine_ls_weighting_scheme calc
_refine_ls_wR_factor_all 0.0493
_refine_ls_wR_factor_obs 0.0480
_reflns_number_observed 8012
_reflns_number_total 8809
_reflns_observed_criterion >2sigma(I)
_cod_data_source_file 901036jsup1.cif
_cod_data_source_block 96113
_cod_depositor_comments
;
The following automatic conversions were performed:

'_symmetry_cell_setting' value 'Triclinic' changed to 'triclinic'
according to /home/saulius/struct/CIF-dictionaries/cif_core.dic
dictionary named 'cif_core.dic' version 2.4.2 from 2011-04-26.

Automatic conversion script
Id: cif_fix_values 1891 2012-01-12 08:04:46Z andrius 

The following automatic conversions were performed:

'_refine_ls_weighting_scheme' value 'calc
w=1/[\s^2^(Fo^2^)+(0.0195P)^2^+3.5167P] where P=(Fo^2^+2Fc^2^)/3' was
changed to 'calc'. New tag '_refine_ls_weighting_details' was
created. The value of the new tag was set to
'w=1/[\s^2^(Fo^2^)+(0.0195P)^2^+3.5167P] where P=(Fo^2^+2Fc^2^)/3'.

Automatic conversion script
Id: cif_fix_values 3143 2015-03-26 13:38:13Z robertas 
;
_cod_original_sg_symbol_H-M P-1
_cod_database_code 7027310

loop_
_symmetry_equiv_pos_as_xyz
'x, y, z'
'-x, -y, -z'

loop_
_atom_site_aniso_label
_atom_site_aniso_U_11
_atom_site_aniso_U_22
_atom_site_aniso_U_33
_atom_site_aniso_U_23
_atom_site_aniso_U_13
_atom_site_aniso_U_12
Ru1 0.02444(13) 0.02311(13) 0.02255(13) -0.00260(10) -0.00177(10) -0.00415(10)
Ru2 0.02598(13) 0.02776(14) 0.01850(12) 0.00001(10) 0.00252(10) -0.00450(11)
Ru3 0.02660(14) 0.02256(13) 0.02696(13) 0.00026(10) 0.00051(10) -0.00291(10)
Fe1 0.0235(2) 0.0301(2) 0.0246(2) -0.00009(19) 0.00256(18) -0.00683(19)
P1 0.0242(4) 0.0238(4) 0.0181(4) -0.0010(3) 0.0015(3) -0.0049(3)
C1 0.037(2) 0.0299(18) 0.034(2) -0.0038(15) -0.0058(15) -0.0070(15)
O1 0.077(2) 0.0655(19) 0.0243(14) -0.0061(13) -0.0061(13) -0.0211(16)
C2 0.0299(18) 0.033(2) 0.0311(18) -0.0057(14) -0.0056(14) -0.0055(15)
O2 0.0576(18) 0.0277(15) 0.0575(17) -0.0051(12) -0.0090(14) -0.0015(13)
C3 0.040(2) 0.035(2) 0.045(2) -0.0157(16) 0.0046(17) -0.0097(17)
O3 0.0451(18) 0.070(2) 0.087(2) -0.0362(18) 0.0215(16) -0.0310(16)
C4 0.038(2) 0.037(2) 0.0282(18) 0.0000(15) 0.0055(15) -0.0095(16)
O4 0.066(2) 0.0338(16) 0.0603(18) -0.0101(13) 0.0095(15) -0.0054(14)
C5 0.054(2) 0.038(2) 0.037(2) -0.0125(16) 0.0181(18) -0.0130(19)
O5 0.079(2) 0.060(2) 0.082(2) -0.0189(17) 0.0478(19) -0.0380(18)
C6 0.045(2) 0.044(2) 0.034(2) 0.0003(17) -0.0043(18) -0.0037(18)
O6 0.073(2) 0.088(3) 0.058(2) 0.0023(18) -0.0353(18) -0.0071(19)
C7 0.038(2) 0.034(2) 0.050(2) 0.0047(17) -0.0026(17) -0.0035(17)
O7 0.0573(19) 0.0345(16) 0.090(2) 0.0083(15) -0.0007(17) -0.0146(14)
C8 0.035(2) 0.034(2) 0.041(2) 0.0042(16) -0.0001(17) -0.0059(16)
O8 0.0383(17) 0.066(2) 0.074(2) 0.0166(16) -0.0168(15) -0.0076(15)
C9 0.0343(19) 0.0267(18) 0.042(2) -0.0056(15) -0.0017(16) -0.0020(15)
O9 0.0604(19) 0.0602(19) 0.0407(16) -0.0226(14) 0.0146(14) -0.0114(15)
C10 0.0334(18) 0.0320(18) 0.0222(16) -0.0045(13) 0.0033(13) -0.0126(14)
C11 0.0254(16) 0.0254(16) 0.0245(16) -0.0029(13) 0.0052(13) -0.0100(13)
C12 0.0233(17) 0.041(2) 0.0304(18) -0.0021(15) 0.0019(14) -0.0101(15)
C13 0.038(2) 0.054(2) 0.0235(17) -0.0024(16) -0.0005(15) -0.0205(18)
C14 0.047(2) 0.039(2) 0.0334(19) -0.0142(16) 0.0156(16) -0.0138(17)
C15 0.0339(19) 0.0263(17) 0.0340(18) -0.0021(14) 0.0067(15) -0.0037(14)
C16 0.080(3) 0.061(3) 0.043(2) -0.012(2) 0.004(2) -0.047(3)
C17 0.048(3) 0.029(2) 0.105(4) -0.010(2) 0.011(3) -0.0133(19)
C18 0.060(3) 0.062(3) 0.052(3) 0.021(2) -0.009(2) -0.036(2)
C19 0.047(3) 0.075(3) 0.059(3) -0.019(2) 0.023(2) -0.034(2)
C20 0.036(2) 0.052(3) 0.086(4) 0.004(2) -0.018(2) -0.017(2)
Ru1' 0.02913(14) 0.02180(13) 0.02103(13) -0.00278(10) -0.00047(10) -0.00502(10)
Ru2' 0.02923(14) 0.02527(13) 0.02236(13) -0.00201(10) -0.00425(10) 0.00177(11)
Ru3' 0.03012(14) 0.02912(14) 0.01790(12) 0.00053(10) -0.00149(10) -0.00997(11)
Fe1' 0.0270(2) 0.0276(2) 0.0184(2) -0.00163(18) -0.00304(18) 0.00221(19)
P1' 0.0257(4) 0.0219(4) 0.0171(4) -0.0004(3) -0.0019(3) -0.0024(3)
C1' 0.046(2) 0.0282(18) 0.0254(17) -0.0065(14) 0.0008(15) -0.0020(17)
O1' 0.0630(19) 0.0462(17) 0.0444(16) -0.0102(13) -0.0039(14) 0.0218(15)
C2' 0.050(2) 0.0293(18) 0.039(2) -0.0092(16) 0.0023(18) -0.0169(17)
O2' 0.081(2) 0.0563(18) 0.0520(18) -0.0085(14) 0.0269(16) -0.0400(17)
C3' 0.0327(19) 0.0302(18) 0.0314(19) -0.0013(15) 0.0007(15) -0.0086(15)
O3' 0.0568(17) 0.0501(16) 0.0336(14) -0.0115(12) -0.0075(12) -0.0187(13)
C4' 0.046(2) 0.047(2) 0.036(2) -0.0100(17) 0.0000(18) -0.0038(18)
O4' 0.0447(19) 0.104(3) 0.070(2) -0.0209(19) 0.0209(16) -0.0204(18)
C5' 0.048(2) 0.044(2) 0.036(2) -0.0013(18) -0.0065(18) 0.0041(18)
O5' 0.090(3) 0.081(2) 0.0404(17) 0.0179(17) -0.0208(17) 0.012(2)
C6' 0.051(2) 0.039(2) 0.036(2) -0.0067(17) -0.0008(17) 0.0029(18)
O6' 0.109(3) 0.0410(18) 0.072(2) -0.0275(16) -0.001(2) -0.0060(18)
C7' 0.043(2) 0.044(2) 0.0293(19) 0.0002(16) -0.0055(16) -0.0167(17)
O7' 0.082(2) 0.076(2) 0.0283(15) 0.0217(14) -0.0074(14) -0.0279(18)
C8' 0.053(2) 0.045(2) 0.0281(18) 0.0029(16) -0.0062(17) -0.0209(19)
O8' 0.101(3) 0.0518(18) 0.0566(19) -0.0082(15) -0.0179(18) -0.0425(18)
C9' 0.036(2) 0.059(2) 0.0216(17) -0.0031(16) 0.0018(15) -0.0123(19)
O9' 0.0342(17) 0.101(3) 0.0401(16) -0.0042(16) 0.0023(13) 0.0045(16)
C10' 0.0324(18) 0.0309(17) 0.0168(15) -0.0015(13) -0.0021(13) -0.0016(14)
C11' 0.0317(18) 0.0310(17) 0.0144(14) -0.0010(12) -0.0029(13) -0.0028(14)
C12' 0.046(2) 0.0293(18) 0.0252(17) -0.0022(14) -0.0114(15) -0.0036(16)
C13' 0.065(3) 0.033(2) 0.0277(18) -0.0110(15) -0.0112(18) 0.0124(19)
C14' 0.038(2) 0.065(3) 0.0202(17) -0.0065(17) 0.0005(15) 0.0186(19)
C15' 0.0327(19) 0.046(2) 0.0185(16) 0.0029(14) 0.0005(14) -0.0024(16)
C16' 0.040(2) 0.050(2) 0.0262(18) -0.0123(16) -0.0035(15) 0.0106(18)
C17' 0.046(2) 0.049(2) 0.0226(17) 0.0012(16) 0.0039(16) -0.0037(18)
C18' 0.053(2) 0.041(2) 0.0217(17) -0.0008(15) -0.0096(16) 0.0142(18)
C19' 0.036(2) 0.056(2) 0.0304(19) -0.0115(17) -0.0106(16) 0.0013(18)
C20' 0.056(2) 0.035(2) 0.0301(19) -0.0099(15) -0.0097(17) -0.0046(18)

loop_
_atom_site_label
_atom_site_type_symbol
_atom_site_fract_x
_atom_site_fract_y
_atom_site_fract_z
_atom_site_U_iso_or_equiv
_atom_site_thermal_displace_type
_atom_site_occupancy
_atom_site_calc_flag
_atom_site_refinement_flags
Ru1 Ru 0.13248(3) 0.216846(16) 0.291530(15) 0.02328(6) Uani 1 d .
Ru2 Ru 0.23977(3) 0.196374(17) 0.451570(14) 0.02427(6) Uani 1 d .
Ru3 Ru 0.36036(3) 0.075994(16) 0.334909(16) 0.02569(6) Uani 1 d .
H1 H 0.1941 0.0982 0.2965 0.039(10) Uiso 1 d R
H2 H 0.3029 0.0899 0.4367 0.071(14) Uiso 1 d R
Fe1 Fe 0.61066(5) 0.34954(3) 0.12003(3) 0.02602(10) Uani 1 d .
P1 P 0.34764(8) 0.22685(5) 0.33013(5) 0.02205(16) Uani 1 d .
C1 C 0.1385(4) 0.2198(2) 0.1745(2) 0.0330(8) Uani 1 d .
O1 O 0.1436(3) 0.2213(2) 0.10624(15) 0.0544(8) Uani 1 d .
C2 C 0.0663(3) 0.3384(2) 0.2913(2) 0.0309(7) Uani 1 d .
O2 O 0.0287(3) 0.41138(16) 0.29129(17) 0.0480(7) Uani 1 d .
C3 C -0.0413(4) 0.1765(2) 0.3184(2) 0.0387(8) Uani 1 d .
O3 O -0.1423(3) 0.1552(2) 0.3354(2) 0.0635(9) Uani 1 d .
C4 C 0.1722(4) 0.3126(2) 0.4730(2) 0.0342(8) Uani 1 d .
O4 O 0.1336(3) 0.38242(18) 0.48693(18) 0.0535(7) Uani 1 d .
C5 C 0.0951(4) 0.1370(2) 0.5009(2) 0.0421(9) Uani 1 d .
O5 O 0.0125(4) 0.0999(2) 0.5271(2) 0.0707(10) Uani 1 d .
C6 C 0.3701(4) 0.1798(3) 0.5367(2) 0.0418(9) Uani 1 d .
O6 O 0.4464(4) 0.1707(2) 0.5882(2) 0.0737(10) Uani 1 d .
C7 C 0.2988(4) -0.0394(2) 0.3554(2) 0.0412(9) Uani 1 d .
O7 O 0.2564(3) -0.10241(18) 0.3672(2) 0.0608(8) Uani 1 d .
C8 C 0.5373(4) 0.0490(2) 0.3818(2) 0.0375(8) Uani 1 d .
O8 O 0.6411(3) 0.0362(2) 0.4113(2) 0.0613(8) Uani 1 d .
C9 C 0.4267(4) 0.0590(2) 0.2262(2) 0.0346(8) Uani 1 d .
O9 O 0.4649(3) 0.04701(19) 0.16273(17) 0.0526(7) Uani 1 d .
C10 C 0.4717(3) 0.2958(2) 0.28789(18) 0.0283(7) Uani 1 d .
H10A H 0.5562 0.2788 0.3166 0.034 Uiso 1 d R
H10B H 0.4388 0.3563 0.2944 0.034 Uiso 1 d R
C11 C 0.4944(3) 0.2844(2) 0.19955(18) 0.0245(7) Uani 1 d .
C12 C 0.4140(3) 0.3301(2) 0.1338(2) 0.0311(7) Uani 1 d .
H12 H 0.3368 0.3751 0.1387 0.037 Uiso 1 d R
C13 C 0.4684(4) 0.2987(3) 0.0599(2) 0.0371(8) Uani 1 d .
H13 H 0.4347 0.3188 0.0060 0.044 Uiso 1 d R
C14 C 0.5812(4) 0.2332(2) 0.0804(2) 0.0385(9) Uani 1 d .
H14 H 0.6385 0.2014 0.0423 0.046 Uiso 1 d R
C15 C 0.5988(3) 0.2244(2) 0.1662(2) 0.0317(7) Uani 1 d .
H15 H 0.6681 0.1846 0.1965 0.038 Uiso 1 d R
C16 C 0.6993(5) 0.4277(3) 0.1855(3) 0.0572(12) Uani 1 d .
H16 H 0.6903 0.4307 0.2432 0.069 Uiso 1 d R
C17 C 0.6178(5) 0.4792(3) 0.1255(3) 0.0601(13) Uani 1 d .
H17 H 0.5413 0.5233 0.1347 0.072 Uiso 1 d R
C18 C 0.6654(5) 0.4552(3) 0.0498(3) 0.0574(12) Uani 1 d .
H18 H 0.6278 0.4798 -0.0023 0.069 Uiso 1 d R
C19 C 0.7766(4) 0.3893(3) 0.0628(3) 0.0572(12) Uani 1 d .
H19 H 0.8291 0.3601 0.0212 0.069 Uiso 1 d R
C20 C 0.7987(4) 0.3718(3) 0.1466(3) 0.0572(12) Uani 1 d .
H20 H 0.8698 0.3294 0.1724 0.069 Uiso 1 d R
Ru1' Ru 1.06156(3) 0.334503(16) 0.858917(15) 0.02383(6) Uani 1 d .
H3 H 1.1887 0.2458 0.8927 0.045(10) Uiso 1 d R
H4 H 0.9591 0.2736 0.9268 0.043(10) Uiso 1 d R
Ru2' Ru 1.19169(3) 0.152618(17) 0.842619(15) 0.02626(6) Uani 1 d .
Ru3' Ru 0.91185(3) 0.185289(17) 0.885284(15) 0.02533(6) Uani 1 d .
Fe1' Fe 0.71831(5) 0.37588(3) 0.55692(3) 0.02510(10) Uani 1 d .
P1' P 1.01637(8) 0.23666(5) 0.77008(5) 0.02182(16) Uani 1 d .
C1' C 0.9046(4) 0.4219(2) 0.8366(2) 0.0335(8) Uani 1 d .
O1' O 0.8079(3) 0.47095(18) 0.82733(16) 0.0541(8) Uani 1 d .
C2' C 1.1728(4) 0.3868(2) 0.7780(2) 0.0381(8) Uani 1 d .
O2' O 1.2373(3) 0.4121(2) 0.72612(18) 0.0601(8) Uani 1 d .
C3' C 1.1099(3) 0.3834(2) 0.9588(2) 0.0312(7) Uani 1 d .
O3' O 1.1324(3) 0.41177(17) 1.01590(15) 0.0451(6) Uani 1 d .
C4' C 1.3652(4) 0.1667(3) 0.7946(2) 0.0430(9) Uani 1 d .
O4' O 1.4693(3) 0.1728(2) 0.7684(2) 0.0714(10) Uani 1 d .
C5' C 1.2469(4) 0.0923(3) 0.9498(2) 0.0442(9) Uani 1 d .
O5' O 1.2756(4) 0.0542(2) 1.01033(18) 0.0745(10) Uani 1 d .
C6' C 1.1844(4) 0.0484(3) 0.7949(2) 0.0427(9) Uani 1 d .
O6' O 1.1813(4) -0.0143(2) 0.7655(2) 0.0733(10) Uani 1 d .
C7' C 0.9280(4) 0.1312(2) 0.9981(2) 0.0379(8) Uani 1 d .
O7' O 0.9355(3) 0.0984(2) 1.06230(16) 0.0621(9) Uani 1 d .
C8' C 0.8679(4) 0.0843(3) 0.8434(2) 0.0411(9) Uani 1 d .
O8' O 0.8421(4) 0.0244(2) 0.81745(19) 0.0661(9) Uani 1 d .
C9' C 0.7289(4) 0.2477(3) 0.8799(2) 0.0384(9) Uani 1 d .
O9' O 0.6224(3) 0.2864(2) 0.87526(17) 0.0605(8) Uani 1 d .
C10' C 0.9621(3) 0.2623(2) 0.66322(18) 0.0271(7) Uani 1 d .
H10C H 0.9414 0.2102 0.6427 0.033 Uiso 1 d R
H10D H 1.0349 0.2819 0.6309 0.033 Uiso 1 d R
C11' C 0.8400(3) 0.3321(2) 0.65578(17) 0.0260(7) Uani 1 d .
C12' C 0.8403(4) 0.4236(2) 0.63350(19) 0.0335(8) Uani 1 d .
H12' H 0.9188 0.4503 0.6177 0.040 Uiso 1 d R
C13' C 0.7054(4) 0.4675(2) 0.6382(2) 0.0434(10) Uani 1 d .
H13' H 0.6757 0.5295 0.6259 0.052 Uiso 1 d R
C14' C 0.6210(4) 0.4045(3) 0.6638(2) 0.0437(10) Uani 1 d .
H14' H 0.5242 0.4161 0.6716 0.052 Uiso 1 d R
C15' C 0.7040(3) 0.3204(2) 0.67448(19) 0.0332(8) Uani 1 d .
H15' H 0.6737 0.2654 0.6910 0.040 Uiso 1 d R
C16' C 0.8052(4) 0.3186(3) 0.4591(2) 0.0399(9) Uani 1 d .
H16' H 0.8931 0.2828 0.4582 0.048 Uiso 1 d R
C17' C 0.7785(4) 0.4102(3) 0.4404(2) 0.0402(9) Uani 1 d .
H17' H 0.8441 0.4480 0.4247 0.048 Uiso 1 d R
C18' C 0.6378(4) 0.4369(2) 0.4493(2) 0.0411(9) Uani 1 d .
H18' H 0.5905 0.4961 0.4409 0.049 Uiso 1 d R
C19' C 0.5779(4) 0.3619(3) 0.4737(2) 0.0412(9) Uani 1 d .
H19' H 0.4829 0.3610 0.4844 0.049 Uiso 1 d R
C20' C 0.6812(4) 0.2886(2) 0.4790(2) 0.0399(9) Uani 1 d .
H20' H 0.6697 0.2288 0.4942 0.048 Uiso 1 d R

loop_
_atom_type_symbol
_atom_type_description
_atom_type_scat_dispersion_real
_atom_type_scat_dispersion_imag
_atom_type_scat_source
C C 0.0033 0.0016 'International Tables Vol C Tables 4.2.6.8 and 6.1.1.4'
H H 0.0000 0.0000 'International Tables Vol C Tables 4.2.6.8 and 6.1.1.4'
O O 0.0106 0.0060 'International Tables Vol C Tables 4.2.6.8 and 6.1.1.4'
P P 0.1023 0.0942 'International Tables Vol C Tables 4.2.6.8 and 6.1.1.4'
Fe Fe 0.3463 0.8444 'International Tables Vol C Tables 4.2.6.8 and 6.1.1.4'
Ru Ru -1.2594 0.8363 'International Tables Vol C Tables 4.2.6.8 and 6.1.1.4'

loop_
_geom_angle_atom_site_label_1
_geom_angle_atom_site_label_2
_geom_angle_atom_site_label_3
_geom_angle
C2 Ru1 C1 94.52(14)
C2 Ru1 C3 96.43(15)
C1 Ru1 C3 102.26(15)
C2 Ru1 P1 95.00(10)
C1 Ru1 P1 105.78(11)
C3 Ru1 P1 148.68(12)
C2 Ru1 Ru2 95.05(10)
C1 Ru1 Ru2 156.36(11)
C3 Ru1 Ru2 98.09(11)
P1 Ru1 Ru2 51.83(2)
C2 Ru1 Ru3 145.38(10)
C1 Ru1 Ru3 100.18(10)
C3 Ru1 Ru3 110.60(11)
P1 Ru1 Ru3 50.89(2)
Ru2 Ru1 Ru3 60.944(9)
C4 Ru2 C6 93.06(16)
C4 Ru2 C5 99.73(15)
C6 Ru2 C5 102.48(17)
C4 Ru2 P1 98.58(10)
C6 Ru2 P1 108.54(12)
C5 Ru2 P1 142.82(11)
C4 Ru2 Ru1 94.74(11)
C6 Ru2 Ru1 159.50(12)
C5 Ru2 Ru1 94.85(12)
P1 Ru2 Ru1 51.51(2)
C4 Ru2 Ru3 148.36(10)
C6 Ru2 Ru3 103.96(12)
C5 Ru2 Ru3 102.28(10)
P1 Ru2 Ru3 50.91(2)
Ru1 Ru2 Ru3 61.100(11)
C8 Ru3 C9 93.61(15)
C8 Ru3 C7 100.59(15)
C9 Ru3 C7 95.21(15)
C8 Ru3 P1 95.29(11)
C9 Ru3 P1 99.56(10)
C7 Ru3 P1 157.54(11)
C8 Ru3 Ru2 97.01(11)
C9 Ru3 Ru2 148.68(10)
C7 Ru3 Ru2 111.53(12)
P1 Ru3 Ru2 50.24(2)
C8 Ru3 Ru1 144.64(11)
C9 Ru3 Ru1 97.91(10)
C7 Ru3 Ru1 111.42(11)
P1 Ru3 Ru1 49.91(2)
Ru2 Ru3 Ru1 57.956(11)
C16 Fe1 C20 40.49(19)
C16 Fe1 C11 106.28(15)
C20 Fe1 C11 123.53(17)
C16 Fe1 C15 119.91(17)
C20 Fe1 C15 106.68(16)
C11 Fe1 C15 41.05(12)
C16 Fe1 C19 67.61(18)
C20 Fe1 C19 40.25(18)
C11 Fe1 C19 161.00(18)
C15 Fe1 C19 124.92(18)
C16 Fe1 C17 40.19(19)
C20 Fe1 C17 67.52(18)
C11 Fe1 C17 120.78(17)
C15 Fe1 C17 155.53(18)
C19 Fe1 C17 66.99(19)
C16 Fe1 C12 124.42(17)
C20 Fe1 C12 160.87(18)
C11 Fe1 C12 40.91(13)
C15 Fe1 C12 68.68(14)
C19 Fe1 C12 157.34(17)
C17 Fe1 C12 108.56(16)
C16 Fe1 C18 67.49(18)
C20 Fe1 C18 67.40(18)
C11 Fe1 C18 156.52(17)
C15 Fe1 C18 161.97(18)
C19 Fe1 C18 39.72(19)
C17 Fe1 C18 39.91(19)
C12 Fe1 C18 122.52(17)
C16 Fe1 C14 155.81(19)
C20 Fe1 C14 121.29(18)
C11 Fe1 C14 68.62(13)
C15 Fe1 C14 40.74(14)
C19 Fe1 C14 109.12(16)
C17 Fe1 C14 162.72(19)
C12 Fe1 C14 68.10(14)
C18 Fe1 C14 126.38(17)
C16 Fe1 C13 162.03(19)
C20 Fe1 C13 156.50(18)
C11 Fe1 C13 68.97(13)
C15 Fe1 C13 68.62(15)
C19 Fe1 C13 122.35(16)
C17 Fe1 C13 126.20(18)
C12 Fe1 C13 40.87(13)
C18 Fe1 C13 109.57(16)
C14 Fe1 C13 40.26(15)
C10 P1 Ru1 132.06(11)
C10 P1 Ru2 138.82(10)
Ru1 P1 Ru2 76.66(3)
C10 P1 Ru3 128.64(11)
Ru1 P1 Ru3 79.20(3)
Ru2 P1 Ru3 78.85(3)
O1 C1 Ru1 179.2(3)
O2 C2 Ru1 178.9(3)
O3 C3 Ru1 177.9(3)
O4 C4 Ru2 178.6(3)
O5 C5 Ru2 177.0(3)
O6 C6 Ru2 179.0(4)
O7 C7 Ru3 176.0(3)
O8 C8 Ru3 177.0(3)
O9 C9 Ru3 178.3(3)
C11 C10 P1 109.5(2)
C12 C11 C15 107.6(3)
C12 C11 C10 126.3(3)
C15 C11 C10 126.2(3)
C12 C11 Fe1 69.80(17)
C15 C11 Fe1 69.58(18)
C10 C11 Fe1 127.0(2)
C11 C12 C13 108.5(3)
C11 C12 Fe1 69.30(18)
C13 C12 Fe1 70.15(19)
C14 C13 C12 107.4(3)
C14 C13 Fe1 69.8(2)
C12 C13 Fe1 68.99(19)
C13 C14 C15 108.7(3)
C13 C14 Fe1 69.9(2)
C15 C14 Fe1 68.93(19)
C14 C15 C11 107.9(3)
C14 C15 Fe1 70.3(2)
C11 C15 Fe1 69.37(18)
C17 C16 C20 107.8(4)
C17 C16 Fe1 70.5(2)
C20 C16 Fe1 70.0(2)
C18 C17 C16 108.3(4)
C18 C17 Fe1 70.4(2)
C16 C17 Fe1 69.3(2)
C19 C18 C17 107.9(4)
C19 C18 Fe1 69.7(2)
C17 C18 Fe1 69.7(2)
C18 C19 C20 108.5(4)
C18 C19 Fe1 70.6(2)
C20 C19 Fe1 69.5(2)
C19 C20 C16 107.5(4)
C19 C20 Fe1 70.3(2)
C16 C20 Fe1 69.6(2)
C2' Ru1' C1' 94.51(16)
C2' Ru1' C3' 102.07(14)
C1' Ru1' C3' 94.17(14)
C2' Ru1' P1' 90.46(10)
C1' Ru1' P1' 98.09(10)
C3' Ru1' P1' 161.73(10)
C2' Ru1' Ru3' 139.85(10)
C1' Ru1' Ru3' 95.69(11)
C3' Ru1' Ru3' 115.73(9)
P1' Ru1' Ru3' 49.67(2)
C2' Ru1' Ru2' 95.06(11)
C1' Ru1' Ru2' 146.35(10)
C3' Ru1' Ru2' 115.12(10)
P1' Ru1' Ru2' 49.69(2)
Ru3' Ru1' Ru2' 57.688(14)
C6' Ru2' C4' 93.41(17)
C6' Ru2' C5' 94.49(16)
C4' Ru2' C5' 101.01(17)
C6' Ru2' P1' 96.30(12)
C4' Ru2' P1' 111.92(12)
C5' Ru2' P1' 144.52(12)
C6' Ru2' Ru3' 96.12(12)
C4' Ru2' Ru3' 161.62(12)
C5' Ru2' Ru3' 93.88(12)
P1' Ru2' Ru3' 51.42(2)
C6' Ru2' Ru1' 146.58(12)
C4' Ru2' Ru1' 103.28(12)
C5' Ru2' Ru1' 110.09(11)
P1' Ru2' Ru1' 50.67(2)
Ru3' Ru2' Ru1' 61.004(9)
C8' Ru3' C9' 94.65(17)
C8' Ru3' C7' 94.50(15)
C9' Ru3' C7' 103.51(15)
C8' Ru3' P1' 95.97(11)
C9' Ru3' P1' 105.30(10)
C7' Ru3' P1' 148.34(11)
C8' Ru3' Ru2' 95.20(12)
C9' Ru3' Ru2' 155.76(11)
C7' Ru3' Ru2' 97.73(11)
P1' Ru3' Ru2' 51.62(2)
C8' Ru3' Ru1' 146.31(11)
C9' Ru3' Ru1' 99.53(12)
C7' Ru3' Ru1' 111.40(10)
P1' Ru3' Ru1' 50.84(2)
Ru2' Ru3' Ru1' 61.308(12)
C19' Fe1' C16' 67.91(15)
C19' Fe1' C18' 40.49(16)
C16' Fe1' C18' 67.66(14)
C19' Fe1' C20' 40.27(15)
C16' Fe1' C20' 40.43(15)
C18' Fe1' C20' 67.72(15)
C19' Fe1' C13' 128.01(15)
C16' Fe1' C13' 151.77(17)
C18' Fe1' C13' 107.98(15)
C20' Fe1' C13' 166.09(17)
C19' Fe1' C17' 68.05(16)
C16' Fe1' C17' 40.29(15)
C18' Fe1' C17' 40.29(15)
C20' Fe1' C17' 67.89(16)
C13' Fe1' C17' 118.07(16)
C19' Fe1' C12' 165.15(15)
C16' Fe1' C12' 118.43(15)
C18' Fe1' C12' 127.07(15)
C20' Fe1' C12' 152.72(15)
C13' Fe1' C12' 40.40(15)
C17' Fe1' C12' 107.37(15)
C19' Fe1' C11' 152.97(15)
C16' Fe1' C11' 108.16(13)
C18' Fe1' C11' 164.99(15)
C20' Fe1' C11' 119.19(14)
C13' Fe1' C11' 68.44(13)
C17' Fe1' C11' 127.33(14)
C12' Fe1' C11' 40.93(13)
C19' Fe1' C15' 119.55(16)
C16' Fe1' C15' 128.28(15)
C18' Fe1' C15' 153.22(15)
C20' Fe1' C15' 109.06(15)
C13' Fe1' C15' 68.40(15)
C17' Fe1' C15' 165.44(14)
C12' Fe1' C15' 68.40(14)
C11' Fe1' C15' 40.53(13)
C19' Fe1' C14' 108.98(16)
C16' Fe1' C14' 166.51(17)
C18' Fe1' C14' 119.17(14)
C20' Fe1' C14' 128.85(17)
C13' Fe1' C14' 40.46(16)
C17' Fe1' C14' 152.16(16)
C12' Fe1' C14' 68.03(16)
C11' Fe1' C14' 68.25(13)
C15' Fe1' C14' 40.70(14)
C10' P1' Ru3' 132.97(11)
C10' P1' Ru2' 138.32(11)
Ru3' P1' Ru2' 76.96(3)
C10' P1' Ru1' 127.30(11)
Ru3' P1' Ru1' 79.48(3)
Ru2' P1' Ru1' 79.64(3)
O1' C1' Ru1' 175.7(3)
O2' C2' Ru1' 174.1(3)
O3' C3' Ru1' 177.5(3)
O4' C4' Ru2' 177.5(4)
O5' C5' Ru2' 176.4(4)
O6' C6' Ru2' 179.2(4)
O7' C7' Ru3' 178.1(3)
O8' C8' Ru3' 179.2(3)
O9' C9' Ru3' 178.0(3)
C11' C10' P1' 110.8(2)
C15' C11' C12' 107.8(3)
C15' C11' C10' 126.1(3)
C12' C11' C10' 126.0(3)
C15' C11' Fe1' 69.88(18)
C12' C11' Fe1' 69.47(18)
C10' C11' Fe1' 129.0(2)
C13' C12' C11' 108.1(3)
C13' C12' Fe1' 69.8(2)
C11' C12' Fe1' 69.60(18)
C12' C13' C14' 108.2(3)
C12' C13' Fe1' 69.84(19)
C14' C13' Fe1' 70.0(2)
C13' C14' C15' 108.2(3)
C13' C14' Fe1' 69.5(2)
C15' C14' Fe1' 69.66(19)
C11' C15' C14' 107.8(3)
C11' C15' Fe1' 69.59(17)
C14' C15' Fe1' 69.64(19)
C17' C16' C20' 108.4(3)
C17' C16' Fe1' 70.2(2)
C20' C16' Fe1' 70.1(2)
C16' C17' C18' 107.6(3)
C16' C17' Fe1' 69.5(2)
C18' C17' Fe1' 69.7(2)
C17' C18' C19' 108.2(3)
C17' C18' Fe1' 70.0(2)
C19' C18' Fe1' 69.5(2)
C20' C19' C18' 107.9(3)
C20' C19' Fe1' 70.2(2)
C18' C19' Fe1' 70.0(2)
C19' C20' C16' 107.9(3)
C19' C20' Fe1' 69.6(2)
C16' C20' Fe1' 69.5(2)

loop_
_geom_bond_atom_site_label_1
_geom_bond_atom_site_label_2
_geom_bond_distance
Ru1 C2 1.894(3)
Ru1 C1 1.926(4)
Ru1 C3 1.959(4)
Ru1 P1 2.2828(9)
Ru1 Ru2 2.8379(5)
Ru1 Ru3 2.9311(5)
Ru2 C4 1.888(4)
Ru2 C6 1.904(4)
Ru2 C5 1.950(4)
Ru2 P1 2.2930(8)
Ru2 Ru3 2.9267(5)
Ru3 C8 1.907(4)
Ru3 C9 1.926(4)
Ru3 C7 1.976(4)
Ru3 P1 2.3153(9)
Fe1 C16 2.019(4)
Fe1 C20 2.024(4)
Fe1 C11 2.027(3)
Fe1 C15 2.030(3)
Fe1 C19 2.034(4)
Fe1 C17 2.035(4)
Fe1 C12 2.034(3)
Fe1 C18 2.045(4)
Fe1 C14 2.048(4)
Fe1 C13 2.049(3)
P1 C10 1.839(3)
C1 O1 1.124(4)
C2 O2 1.133(4)
C3 O3 1.129(4)
C4 O4 1.134(4)
C5 O5 1.130(4)
C6 O6 1.134(5)
C7 O7 1.122(4)
C8 O8 1.132(4)
C9 O9 1.130(4)
C10 C11 1.494(4)
C11 C12 1.419(4)
C11 C15 1.422(4)
C12 C13 1.425(5)
C13 C14 1.410(5)
C14 C15 1.420(5)
C16 C17 1.393(7)
C16 C20 1.399(6)
C17 C18 1.393(7)
C18 C19 1.386(7)
C19 C20 1.396(6)
Ru1' C2' 1.914(4)
Ru1' C1' 1.913(4)
Ru1' C3' 1.984(3)
Ru1' P1' 2.3168(8)
Ru1' Ru3' 2.9377(5)
Ru1' Ru2' 2.9463(6)
Ru2' C6' 1.883(4)
Ru2' C4' 1.920(4)
Ru2' C5' 1.958(4)
Ru2' P1' 2.2840(8)
Ru2' Ru3' 2.8386(5)
Ru3' C8' 1.892(4)
Ru3' C9' 1.922(4)
Ru3' C7' 1.958(4)
Ru3' P1' 2.2778(8)
Fe1' C19' 2.033(3)
Fe1' C16' 2.034(3)
Fe1' C18' 2.039(3)
Fe1' C20' 2.041(3)
Fe1' C13' 2.042(3)
Fe1' C17' 2.043(3)
Fe1' C12' 2.043(3)
Fe1' C11' 2.045(3)
Fe1' C15' 2.049(3)
Fe1' C14' 2.048(3)
P1' C10' 1.839(3)
C1' O1' 1.130(4)
C2' O2' 1.133(4)
C3' O3' 1.122(4)
C4' O4' 1.128(5)
C5' O5' 1.124(4)
C6' O6' 1.136(5)
C7' O7' 1.124(4)
C8' O8' 1.131(4)
C9' O9' 1.132(4)
C10' C11' 1.491(4)
C11' C15' 1.418(5)
C11' C12' 1.429(5)
C12' C13' 1.411(5)
C13' C14' 1.415(6)
C14' C15' 1.425(5)
C16' C17' 1.404(5)
C16' C20' 1.408(5)
C17' C18' 1.406(5)
C18' C19' 1.409(6)
C19' C20' 1.402(5)
